data_4111959
loop_
_publ_author_name
'Anna Kornienko'
'Santanu Banerjee'
'G. Ajith Kumar'
'Richard E. Riman'
'Thomas J. Emge'
'John G. Brennan'

_publ_section_title
;
 Heterometallic Chalcogenido Clusters Containing Lanthanides and Main
 Group Metals: Emissive Precursors to Ternary Solid-State Compounds
;
_journal_name_full 'Journal of the American Chemical Society'
_journal_page_first 14008
_journal_page_last 14014
_journal_paper_doi 10.1021/ja0534708
_journal_volume 127
_journal_year 2005
_chemical_formula_sum 'C64 H60 Cd2 N8 Se10.11 Yb4'
_chemical_formula_weight 2656.05
_space_group_IT_number 14
_symmetry_cell_setting monoclinic
_symmetry_space_group_name_Hall '-P 2ybc'
_symmetry_space_group_name_H-M 'P 1 21/c 1'
_atom_sites_solution_hydrogens geom
_atom_sites_solution_primary direct
_atom_sites_solution_secondary difmap
_audit_creation_method SHELXL-97
_cell_angle_alpha 90.00
_cell_angle_beta 111.575(1)
_cell_angle_gamma 90.00
_cell_formula_units_Z 2
_cell_length_a 12.8817(6)
_cell_length_b 17.4734(8)
_cell_length_c 17.0293(8)
_cell_measurement_reflns_used 5745
_cell_measurement_temperature 100(2)
_cell_measurement_theta_max 29.38
_cell_measurement_theta_min 2.33
_cell_volume 3564.5(3)
_computing_data_collection 'Bruker SAINT'
_computing_data_reduction 'Bruker SAINT'
_computing_molecular_graphics 'Bruker SHELXTL'
_computing_publication_material 'Bruker SHELXTL'
_computing_structure_refinement 'SHELXL-97 (Sheldrick, 1997)'
_computing_structure_solution 'SHELXS-97 (Sheldrick, 1990)'
_diffrn_ambient_temperature 100(2)
_diffrn_measured_fraction_theta_full 0.999
_diffrn_measured_fraction_theta_max 0.999
_diffrn_measurement_device_type 'CCD diffractometer'
_diffrn_measurement_method 'omega and phi scans'
_diffrn_radiation_monochromator graphite
_diffrn_radiation_source 'fine-focus sealed tube'
_diffrn_radiation_type MoK\a
_diffrn_radiation_wavelength 0.71073
_diffrn_reflns_av_R_equivalents 0.0993
_diffrn_reflns_av_sigmaI/netI 0.0909
_diffrn_reflns_limit_h_max 17
_diffrn_reflns_limit_h_min -16
_diffrn_reflns_limit_k_max 23
_diffrn_reflns_limit_k_min -23
_diffrn_reflns_limit_l_max 22
_diffrn_reflns_limit_l_min -22
_diffrn_reflns_number 36261
_diffrn_reflns_theta_full 28.28
_diffrn_reflns_theta_max 28.28
_diffrn_reflns_theta_min 1.74
_diffrn_standards_decay_% 0
_diffrn_standards_interval_time 0
_diffrn_standards_number 0
_exptl_absorpt_coefficient_mu 10.983
_exptl_absorpt_correction_T_max 0.9999
_exptl_absorpt_correction_T_min 0.6395
_exptl_absorpt_correction_type multi-scan
_exptl_absorpt_process_details 'Bruker SAINT (SADABS)'
_exptl_crystal_colour orange
_exptl_crystal_density_diffrn 2.475
_exptl_crystal_description rod
_exptl_crystal_F_000 2439
_exptl_crystal_size_max 0.24
_exptl_crystal_size_mid 0.055
_exptl_crystal_size_min 0.045
_refine_diff_density_max 2.783
_refine_diff_density_min -1.804
_refine_diff_density_rms 0.262
_refine_ls_extinction_method none
_refine_ls_goodness_of_fit_ref 0.998
_refine_ls_hydrogen_treatment mixed
_refine_ls_matrix_type full
_refine_ls_number_parameters 410
_refine_ls_number_reflns 8838
_refine_ls_number_restraints 0
_refine_ls_restrained_S_all 0.998
_refine_ls_R_factor_all 0.0976
_refine_ls_R_factor_gt 0.0526
_refine_ls_shift/su_max 0.001
_refine_ls_shift/su_mean 0.000
_refine_ls_structure_factor_coef Fsqd
_refine_ls_weighting_details 'calc w=1/[\s^2^(Fo^2^)+(0.0400P)^2^+0.0000P] where P=(Fo^2^+2Fc^2^)/3'
_refine_ls_weighting_scheme calc
_refine_ls_wR_factor_gt 0.0998
_refine_ls_wR_factor_ref 0.1107
_reflns_number_gt 5743
_reflns_number_total 8838
_reflns_threshold_expression >2sigma(I)
_cod_data_source_file ja0534708si20050526_052720.cif
_cod_data_source_block yb4cd2se6
_cod_database_code 4111959

loop_
_symmetry_equiv_pos_as_xyz
'x, y, z'
'-x, y+1/2, -z+1/2'
'-x, -y, -z'
'x, -y-1/2, z-1/2'

loop_
_atom_site_label
_atom_site_type_symbol
_atom_site_fract_x
_atom_site_fract_y
_atom_site_fract_z
_atom_site_U_iso_or_equiv
_atom_site_adp_type
_atom_site_occupancy
_atom_site_symmetry_multiplicity
_atom_site_calc_flag
_atom_site_refinement_flags
_atom_site_disorder_assembly
_atom_site_disorder_group
Cd1 Cd 0.04660(6) 0.32625(4) 0.51006(5) 0.02424(16) Uani 1 1 d . . .
Yb1 Yb 0.10419(3) 0.51219(2) 0.44096(3) 0.02053(10) Uani 1 1 d . . .
Yb2 Yb 0.21480(3) 0.43603(2) 0.67879(3) 0.02321(11) Uani 1 1 d . . .
Se1 Se 0.23999(7) 0.39384(5) 0.53118(6) 0.0247(2) Uani 1 1 d . A .
Se2 Se -0.09751(7) 0.43251(5) 0.40559(6) 0.0209(2) Uani 1 1 d . . .
Se3 Se 0.01224(7) 0.36224(5) 0.64781(6) 0.0228(2) Uani 1 1 d . . .
N1 N 0.1117(6) 0.4616(5) 0.3096(5) 0.0286(19) Uani 1 1 d . . .
C1 C 0.1036(8) 0.3857(6) 0.2945(7) 0.034(3) Uani 1 1 d . . .
H1 H 0.1041 0.3521 0.3385 0.040 Uiso 1 1 calc R . .
C2 C 0.0947(9) 0.3550(7) 0.2182(8) 0.045(3) Uani 1 1 d . . .
H2 H 0.0908 0.3012 0.2096 0.054 Uiso 1 1 calc R . .
C3 C 0.0916(9) 0.4043(7) 0.1543(8) 0.046(3) Uani 1 1 d . . .
H3 H 0.0824 0.3844 0.1002 0.055 Uiso 1 1 calc R . .
C4 C 0.1016(10) 0.4818(7) 0.1677(8) 0.046(3) Uani 1 1 d . . .
H4 H 0.1018 0.5163 0.1247 0.056 Uiso 1 1 calc R . .
C5 C 0.1111(8) 0.5068(6) 0.2463(7) 0.033(2) Uani 1 1 d . . .
H5 H 0.1178 0.5604 0.2565 0.040 Uiso 1 1 calc R . .
N2 N 0.2726(6) 0.5800(5) 0.4544(5) 0.031(2) Uani 1 1 d . . .
C6 C 0.3545(8) 0.5471(6) 0.4344(7) 0.039(3) Uani 1 1 d . . .
H6 H 0.3414 0.4970 0.4112 0.047 Uiso 1 1 calc R . .
C7 C 0.4559(8) 0.5806(7) 0.4448(7) 0.043(3) Uani 1 1 d . . .
H7 H 0.5092 0.5547 0.4279 0.052 Uiso 1 1 calc R . .
C8 C 0.4776(9) 0.6523(7) 0.4804(7) 0.044(3) Uani 1 1 d . . .
H8 H 0.5469 0.6770 0.4897 0.052 Uiso 1 1 calc R . .
C9 C 0.3964(9) 0.6875(7) 0.5020(8) 0.048(3) Uani 1 1 d . . .
H9 H 0.4096 0.7369 0.5270 0.057 Uiso 1 1 calc R . .
C10 C 0.2942(8) 0.6505(6) 0.4872(7) 0.036(3) Uani 1 1 d . . .
H10 H 0.2383 0.6765 0.5010 0.044 Uiso 1 1 calc R . .
N3 N 0.3906(6) 0.5111(5) 0.7130(5) 0.0296(19) Uani 1 1 d . A .
C11 C 0.3967(8) 0.5857(5) 0.6967(6) 0.031(2) Uani 1 1 d . . .
H11 H 0.3294 0.6145 0.6770 0.037 Uiso 1 1 calc R A .
C12 C 0.4972(8) 0.6240(6) 0.7070(7) 0.038(3) Uani 1 1 d . A .
H12 H 0.4984 0.6773 0.6965 0.045 Uiso 1 1 calc R . .
C13 C 0.5931(9) 0.5813(7) 0.7329(8) 0.044(3) Uani 1 1 d . . .
H13 H 0.6621 0.6038 0.7373 0.053 Uiso 1 1 calc R A .
C14 C 0.5882(9) 0.5060(7) 0.7525(8) 0.051(3) Uani 1 1 d . A .
H14 H 0.6547 0.4765 0.7742 0.062 Uiso 1 1 calc R . .
C15 C 0.4887(8) 0.4737(7) 0.7407(7) 0.042(3) Uani 1 1 d . . .
H15 H 0.4877 0.4207 0.7528 0.051 Uiso 1 1 calc R A .
N4 N 0.2036(7) 0.4961(5) 0.8044(5) 0.031(2) Uani 1 1 d . A .
C16 C 0.2223(9) 0.5695(6) 0.8264(7) 0.041(3) Uani 1 1 d . . .
H16 H 0.2352 0.6041 0.7879 0.050 Uiso 1 1 calc R A .
C17 C 0.2236(14) 0.5972(8) 0.9014(9) 0.079(5) Uani 1 1 d . A .
H17 H 0.2391 0.6497 0.9149 0.095 Uiso 1 1 calc R . .
C18 C 0.2029(14) 0.5498(8) 0.9570(9) 0.074(5) Uani 1 1 d . . .
H18 H 0.2017 0.5688 1.0089 0.089 Uiso 1 1 calc R A .
C19 C 0.1841(11) 0.4749(7) 0.9369(8) 0.050(3) Uani 1 1 d . A .
H19 H 0.1743 0.4398 0.9762 0.060 Uiso 1 1 calc R . .
C20 C 0.1793(7) 0.4505(6) 0.8604(6) 0.030(2) Uani 1 1 d . . .
H20 H 0.1579 0.3990 0.8447 0.036 Uiso 1 1 calc R A .
Se4 Se 0.33617(9) 0.30922(6) 0.76793(10) 0.0317(3) Uani 0.948(2) 1 d P A 1
C21 C 0.3742(9) 0.3313(6) 0.8875(7) 0.033(3) Uani 0.948(2) 1 d P A 1
C22 C 0.4506(10) 0.3852(7) 0.9277(8) 0.042(3) Uani 0.948(2) 1 d P A 1
H22 H 0.4844 0.4132 0.8957 0.051 Uiso 0.948(2) 1 calc PR A 1
C23 C 0.4825(12) 0.4021(9) 1.0130(9) 0.058(4) Uani 0.948(2) 1 d P A 1
H23 H 0.5372 0.4397 1.0402 0.070 Uiso 0.948(2) 1 calc PR A 1
C24 C 0.4286(16) 0.3598(10) 1.0553(10) 0.076(5) Uani 0.948(2) 1 d P A 1
H24 H 0.4499 0.3685 1.1142 0.092 Uiso 0.948(2) 1 calc PR A 1
C25 C 0.3477(16) 0.3068(10) 1.0194(12) 0.060(5) Uani 0.948(2) 1 d P A 1
H25 H 0.3103 0.2813 1.0507 0.072 Uiso 0.948(2) 1 calc PR A 1
C26 C 0.3219(11) 0.2916(7) 0.9312(9) 0.045(3) Uani 0.948(2) 1 d P A 1
H26 H 0.2682 0.2536 0.9033 0.054 Uiso 0.948(2) 1 calc PR A 1
Se4B Se 0.3263(19) 0.3010(13) 0.7222(17) 0.030 Uiso 0.052(2) 1 d P A 2
Se6B Se 0.2730(19) 0.2561(13) 0.8340(14) 0.040 Uiso 0.052(2) 1 d P A 2
C21B C 0.384(17) 0.314(12) 0.939(12) 0.050 Uiso 0.052(2) 1 d PG A 2
C22B C 0.474(17) 0.359(12) 0.942(10) 0.050 Uiso 0.052(2) 1 d PG A 2
H22B H 0.4985 0.3595 0.8955 0.060 Uiso 0.052(2) 1 calc PR A 2
C23B C 0.528(14) 0.404(11) 1.013(12) 0.050 Uiso 0.052(2) 1 d PG A 2
H23B H 0.5902 0.4347 1.0147 0.060 Uiso 0.052(2) 1 calc PR A 2
C24B C 0.493(15) 0.403(11) 1.080(10) 0.050 Uiso 0.052(2) 1 d PG A 2
H24B H 0.5299 0.4340 1.1286 0.060 Uiso 0.052(2) 1 calc PR A 2
C25B C 0.402(18) 0.358(14) 1.077(12) 0.050 Uiso 0.052(2) 1 d PG A 2
H25B H 0.3779 0.3580 1.1234 0.060 Uiso 0.052(2) 1 calc PR A 2
C26B C 0.348(18) 0.314(14) 1.006(15) 0.050 Uiso 0.052(2) 1 d PG A 2
H26B H 0.2862 0.2828 1.0042 0.060 Uiso 0.052(2) 1 calc PR A 2
Se5 Se 0.01871(10) 0.19922(7) 0.43138(8) 0.0469(3) Uani 1 1 d . . .
C27 C -0.1346(9) 0.2083(5) 0.3594(7) 0.033(3) Uani 1 1 d . . .
C28 C -0.2206(10) 0.1975(6) 0.3860(8) 0.042(3) Uani 1 1 d . . .
H28 H -0.2034 0.1874 0.4443 0.051 Uiso 1 1 calc R . .
C29 C -0.3297(11) 0.2001(7) 0.3343(9) 0.052(3) Uani 1 1 d . . .
H29 H -0.3866 0.1923 0.3566 0.063 Uiso 1 1 calc R . .
C30 C -0.3574(10) 0.2142(7) 0.2499(9) 0.052(3) Uani 1 1 d . . .
H30 H -0.4334 0.2161 0.2131 0.063 Uiso 1 1 calc R . .
C31 C -0.2710(10) 0.2257(7) 0.2180(8) 0.047(3) Uani 1 1 d . . .
H31 H -0.2882 0.2354 0.1597 0.056 Uiso 1 1 calc R . .
C32 C -0.1620(9) 0.2225(6) 0.2733(7) 0.036(3) Uani 1 1 d . . .
H32 H -0.1038 0.2302 0.2524 0.043 Uiso 1 1 calc R . .

loop_
_atom_site_aniso_label
_atom_site_aniso_U_11
_atom_site_aniso_U_22
_atom_site_aniso_U_33
_atom_site_aniso_U_23
_atom_site_aniso_U_13
_atom_site_aniso_U_12
Cd1 0.0209(3) 0.0171(3) 0.0365(4) 0.0002(3) 0.0125(3) 0.0016(3)
Yb1 0.01480(19) 0.0169(2) 0.0320(2) 0.00087(17) 0.01102(17) 0.00055(16)
Yb2 0.0167(2) 0.0190(2) 0.0339(3) 0.00201(18) 0.00935(18) 0.00125(16)
Se1 0.0171(4) 0.0217(5) 0.0378(6) 0.0027(4) 0.0131(4) 0.0042(4)
Se2 0.0160(4) 0.0157(4) 0.0313(5) -0.0007(4) 0.0092(4) -0.0002(4)
Se3 0.0181(4) 0.0182(5) 0.0347(6) 0.0034(4) 0.0127(4) 0.0008(4)
N1 0.022(4) 0.024(4) 0.042(5) -0.004(4) 0.015(4) 0.003(3)
C1 0.024(5) 0.019(5) 0.064(8) -0.009(5) 0.023(5) -0.005(4)
C2 0.034(6) 0.029(6) 0.070(9) -0.013(6) 0.017(6) -0.005(5)
C3 0.039(7) 0.052(8) 0.044(8) -0.010(6) 0.011(6) 0.005(6)
C4 0.057(8) 0.043(7) 0.046(8) 0.002(6) 0.027(6) 0.006(6)
C5 0.040(6) 0.023(5) 0.046(7) 0.003(5) 0.025(5) 0.008(5)
N2 0.016(4) 0.031(5) 0.046(6) 0.001(4) 0.012(4) -0.005(4)
C6 0.017(5) 0.036(6) 0.062(8) 0.011(6) 0.014(5) 0.001(4)
C7 0.023(5) 0.058(8) 0.055(8) 0.029(6) 0.020(5) 0.015(5)
C8 0.026(6) 0.049(8) 0.053(8) 0.013(6) 0.011(5) -0.017(5)
C9 0.032(6) 0.054(8) 0.056(8) 0.001(6) 0.015(6) -0.018(6)
C10 0.021(5) 0.046(7) 0.046(7) -0.005(5) 0.016(5) -0.008(5)
N3 0.019(4) 0.031(5) 0.041(5) -0.002(4) 0.013(4) -0.005(4)
C11 0.020(5) 0.022(5) 0.039(6) 0.007(5) -0.002(4) -0.004(4)
C12 0.025(5) 0.034(6) 0.042(7) 0.006(5) -0.002(5) -0.014(5)
C13 0.030(6) 0.042(7) 0.066(8) 0.009(6) 0.023(6) -0.011(5)
C14 0.023(6) 0.055(8) 0.074(9) 0.020(7) 0.016(6) -0.005(5)
C15 0.022(5) 0.038(7) 0.066(8) 0.017(6) 0.016(6) 0.006(5)
N4 0.030(5) 0.023(5) 0.038(5) 0.004(4) 0.008(4) -0.003(4)
C16 0.046(7) 0.034(7) 0.051(8) -0.005(6) 0.027(6) -0.014(5)
C17 0.139(15) 0.045(9) 0.071(11) -0.033(8) 0.060(11) -0.045(9)
C18 0.136(15) 0.053(9) 0.065(10) -0.040(8) 0.073(10) -0.042(9)
C19 0.069(9) 0.043(8) 0.045(8) -0.010(6) 0.032(7) -0.017(7)
C20 0.018(5) 0.033(6) 0.036(6) 0.005(5) 0.005(4) -0.002(4)
Se4 0.0243(6) 0.0237(6) 0.0423(8) 0.0046(5) 0.0066(6) 0.0055(4)
C21 0.029(6) 0.020(6) 0.040(7) 0.003(5) 0.000(5) 0.006(5)
C22 0.042(7) 0.024(7) 0.047(8) 0.003(6) 0.000(6) 0.006(5)
C23 0.051(9) 0.059(10) 0.043(9) 0.009(7) -0.008(7) 0.001(8)
C24 0.112(16) 0.063(11) 0.043(10) 0.005(9) 0.015(10) 0.029(12)
C25 0.073(10) 0.028(7) 0.082(13) 0.020(8) 0.033(10) 0.007(7)
C26 0.057(8) 0.023(6) 0.059(9) 0.006(6) 0.024(7) -0.005(6)
Se5 0.0489(7) 0.0275(6) 0.0515(8) -0.0098(5) 0.0035(6) 0.0145(5)
C27 0.037(6) 0.010(5) 0.044(7) -0.017(4) 0.004(5) -0.004(4)
C28 0.053(8) 0.037(7) 0.053(8) -0.007(6) 0.039(7) -0.008(6)
C29 0.061(9) 0.040(7) 0.070(10) -0.020(7) 0.041(8) -0.020(6)
C30 0.039(7) 0.039(7) 0.072(10) -0.020(7) 0.012(7) -0.003(6)
C31 0.052(8) 0.047(8) 0.037(7) -0.008(6) 0.013(6) -0.007(6)
C32 0.045(7) 0.025(6) 0.041(7) -0.013(5) 0.021(6) -0.013(5)

loop_
_atom_type_symbol
_atom_type_description
_atom_type_scat_dispersion_real
_atom_type_scat_dispersion_imag
_atom_type_scat_source
C C 0.0033 0.0016 'International Tables Vol C Tables 4.2.6.8 and 6.1.1.4'
H H 0.0000 0.0000 'International Tables Vol C Tables 4.2.6.8 and 6.1.1.4'
N N 0.0061 0.0033 'International Tables Vol C Tables 4.2.6.8 and 6.1.1.4'
Se Se -0.0929 2.2259 'International Tables Vol C Tables 4.2.6.8 and 6.1.1.4'
Cd Cd -0.8075 1.2024 'International Tables Vol C Tables 4.2.6.8 and 6.1.1.4'
Yb Yb -0.3850 5.5486 'International Tables Vol C Tables 4.2.6.8 and 6.1.1.4'

loop_
_geom_angle_atom_site_label_1
_geom_angle_atom_site_label_2
_geom_angle_atom_site_label_3
_geom_angle
_geom_angle_site_symmetry_1
_geom_angle_site_symmetry_3
Se5 Cd1 Se3 129.97(5) . .
Se5 Cd1 Se1 113.69(4) . .
Se3 Cd1 Se1 103.34(4) . .
Se5 Cd1 Se2 108.38(4) . .
Se3 Cd1 Se2 96.93(3) . .
Se1 Cd1 Se2 99.37(3) . .
N2 Yb1 N1 85.8(3) . .
N2 Yb1 Se3 87.2(2) . 3_566
N1 Yb1 Se3 89.01(19) . 3_566
N2 Yb1 Se1 87.2(2) . .
N1 Yb1 Se1 90.47(19) . .
Se3 Yb1 Se1 174.37(3) 3_566 .
N2 Yb1 Se2 173.5(2) . .
N1 Yb1 Se2 88.22(18) . .
Se3 Yb1 Se2 90.18(3) 3_566 .
Se1 Yb1 Se2 95.41(3) . .
N2 Yb1 Se2 94.4(2) . 3_566
N1 Yb1 Se2 178.7(2) . 3_566
Se3 Yb1 Se2 92.26(3) 3_566 3_566
Se1 Yb1 Se2 88.29(3) . 3_566
Se2 Yb1 Se2 91.58(3) . 3_566
N4 Yb2 N3 84.9(3) . .
N4 Yb2 Se4B 109.3(6) . .
N3 Yb2 Se4B 92.8(5) . .
N4 Yb2 Se1 169.62(19) . .
N3 Yb2 Se1 87.26(19) . .
Se4B Yb2 Se1 77.8(6) . .
N4 Yb2 Se3 90.67(19) . .
N3 Yb2 Se3 174.97(19) . .
Se4B Yb2 Se3 90.8(5) . .
Se1 Yb2 Se3 96.90(3) . .
N4 Yb2 Se4 93.79(19) . .
N3 Yb2 Se4 90.66(19) . .
Se4B Yb2 Se4 15.6(6) . .
Se1 Yb2 Se4 93.05(4) . .
Se3 Yb2 Se4 91.93(3) . .
N4 Yb2 Se2 84.45(19) . 3_566
N3 Yb2 Se2 87.76(19) . 3_566
Se4B Yb2 Se2 166.2(6) . 3_566
Se1 Yb2 Se2 88.50(3) . 3_566
Se3 Yb2 Se2 89.51(3) . 3_566
Se4 Yb2 Se2 177.74(4) . 3_566
Cd1 Se1 Yb2 79.82(3) . .
Cd1 Se1 Yb1 83.56(3) . .
Yb2 Se1 Yb1 92.53(3) . .
Cd1 Se2 Yb1 81.12(3) . .
Cd1 Se2 Yb1 82.86(3) . 3_566
Yb1 Se2 Yb1 88.43(3) . 3_566
Cd1 Se2 Yb2 168.07(4) . 3_566
Yb1 Se2 Yb2 89.18(3) . 3_566
Yb1 Se2 Yb2 89.99(3) 3_566 3_566
Cd1 Se3 Yb1 86.41(3) . 3_566
Cd1 Se3 Yb2 79.94(3) . .
Yb1 Se3 Yb2 91.05(3) 3_566 .
C5 N1 C1 116.8(9) . .
C5 N1 Yb1 122.4(7) . .
C1 N1 Yb1 120.4(7) . .
N1 C1 C2 122.7(11) . .
C1 C2 C3 118.1(11) . .
C4 C3 C2 120.8(12) . .
C3 C4 C5 116.6(11) . .
N1 C5 C4 124.8(10) . .
C10 N2 C6 115.8(9) . .
C10 N2 Yb1 122.2(6) . .
C6 N2 Yb1 121.8(7) . .
N2 C6 C7 125.3(11) . .
C8 C7 C6 118.2(11) . .
C9 C8 C7 118.3(10) . .
C8 C9 C10 120.2(11) . .
N2 C10 C9 122.3(10) . .
C11 N3 C15 115.3(8) . .
C11 N3 Yb2 125.5(6) . .
C15 N3 Yb2 118.8(7) . .
N3 C11 C12 123.8(9) . .
C13 C12 C11 117.4(10) . .
C14 C13 C12 119.2(10) . .
C15 C14 C13 119.6(11) . .
N3 C15 C14 124.7(11) . .
C16 N4 C20 115.5(9) . .
C16 N4 Yb2 126.7(7) . .
C20 N4 Yb2 117.7(7) . .
N4 C16 C17 122.9(11) . .
C18 C17 C16 120.1(12) . .
C19 C18 C17 118.5(12) . .
C20 C19 C18 119.4(12) . .
C19 C20 N4 123.2(10) . .
C21 Se4 Yb2 106.5(3) . .
C22 C21 C26 119.5(13) . .
C22 C21 Se4 121.6(10) . .
C26 C21 Se4 119.0(9) . .
C21 C22 C23 124.0(14) . .
C24 C23 C22 114.8(14) . .
C25 C24 C23 125.3(15) . .
C24 C25 C26 116.1(15) . .
C21 C26 C25 120.3(13) . .
Se6B Se4B Yb2 103.0(10) . .
C21B Se6B Se4B 102(6) . .
C22B C21B C26B 120.00(13) . .
C22B C21B Se6B 127(10) . .
C26B C21B Se6B 112(10) . .
C21B C22B C23B 120.00(6) . .
C24B C23B C22B 120.0(2) . .
C25B C24B C23B 120.00(13) . .
C24B C25B C26B 120.00(5) . .
C25B C26B C21B 120.0(2) . .
C27 Se5 Cd1 100.3(3) . .
C28 C27 C32 117.0(10) . .
C28 C27 Se5 123.5(9) . .
C32 C27 Se5 119.4(8) . .
C27 C28 C29 123.8(12) . .
C28 C29 C30 119.6(12) . .
C29 C30 C31 119.2(12) . .
C32 C31 C30 118.7(11) . .
C31 C32 C27 121.7(10) . .

loop_
_geom_bond_atom_site_label_1
_geom_bond_atom_site_label_2
_geom_bond_distance
_geom_bond_site_symmetry_2
Cd1 Se5 2.5490(13) .
Cd1 Se3 2.6187(12) .
Cd1 Se1 2.6592(11) .
Cd1 Se2 2.7622(11) .
Yb1 N2 2.408(7) .
Yb1 N1 2.440(8) .
Yb1 Se3 2.7716(10) 3_566
Yb1 Se1 2.7786(10) .
Yb1 Se2 2.8110(10) .
Yb1 Se2 2.8169(10) 3_566
Yb2 N4 2.435(9) .
Yb2 N3 2.494(8) .
Yb2 Se4B 2.72(2) .
Yb2 Se1 2.7508(11) .
Yb2 Se3 2.7816(10) .
Yb2 Se4 2.8129(12) .
Yb2 Se2 2.8333(10) 3_566
Se2 Yb1 2.8169(10) 3_566
Se2 Yb2 2.8333(10) 3_566
Se3 Yb1 2.7716(10) 3_566
N1 C5 1.334(12) .
N1 C1 1.348(12) .
C1 C2 1.371(15) .
C2 C3 1.378(16) .
C3 C4 1.371(16) .
C4 C5 1.371(15) .
N2 C10 1.340(13) .
N2 C6 1.350(12) .
C6 C7 1.381(14) .
C7 C8 1.375(16) .
C8 C9 1.375(16) .
C9 C10 1.404(13) .
N3 C11 1.342(12) .
N3 C15 1.345(12) .
C11 C12 1.409(13) .
C12 C13 1.370(15) .
C13 C14 1.365(15) .
C14 C15 1.347(14) .
N4 C16 1.334(13) .
N4 C20 1.363(12) .
C16 C17 1.359(16) .
C17 C18 1.355(18) .
C18 C19 1.352(16) .
C19 C20 1.351(14) .
Se4 C21 1.950(12) .
C21 C22 1.352(15) .
C21 C26 1.363(16) .
C22 C23 1.387(18) .
C23 C24 1.38(2) .
C24 C25 1.36(2) .
C25 C26 1.44(2) .
Se4B Se6B 2.38(3) .
Se6B C21B 2.09(15) .
C21B C22B 1.390(2) .
C21B C26B 1.3900 .
C22B C23B 1.3900(17) .
C23B C24B 1.3900 .
C24B C25B 1.3900(17) .
C25B C26B 1.3900(15) .
Se5 C27 1.910(10) .
C27 C28 1.356(14) .
C27 C32 1.398(14) .
C28 C29 1.358(17) .
C29 C30 1.371(17) .
C30 C31 1.420(16) .
C31 C32 1.374(15) .

loop_
_geom_torsion_atom_site_label_1
_geom_torsion_atom_site_label_2
_geom_torsion_atom_site_label_3
_geom_torsion_atom_site_label_4
_geom_torsion
_geom_torsion_site_symmetry_1
_geom_torsion_site_symmetry_4
Se5 Cd1 Se1 Yb2 -145.59(4) . .
Se3 Cd1 Se1 Yb2 0.00(3) . .
Se2 Cd1 Se1 Yb2 99.49(3) . .
Se5 Cd1 Se1 Yb1 120.67(4) . .
Se3 Cd1 Se1 Yb1 -93.74(3) . .
Se2 Cd1 Se1 Yb1 5.74(3) . .
N4 Yb2 Se1 Cd1 -136.5(11) . .
N3 Yb2 Se1 Cd1 -177.17(19) . .
Se4B Yb2 Se1 Cd1 89.3(5) . .
Se3 Yb2 Se1 Cd1 0.00(3) . .
Se4 Yb2 Se1 Cd1 92.31(3) . .
Se2 Yb2 Se1 Cd1 -89.33(3) 3_566 .
N4 Yb2 Se1 Yb1 -53.6(11) . .
N3 Yb2 Se1 Yb1 -94.18(19) . .
Se4B Yb2 Se1 Yb1 172.3(5) . .
Se3 Yb2 Se1 Yb1 82.99(3) . .
Se4 Yb2 Se1 Yb1 175.30(3) . .
Se2 Yb2 Se1 Yb1 -6.34(3) 3_566 .
N2 Yb1 Se1 Cd1 -179.7(2) . .
N1 Yb1 Se1 Cd1 -93.85(19) . .
Se3 Yb1 Se1 Cd1 -179(39) 3_566 .
Se2 Yb1 Se1 Cd1 -5.59(3) . .
Se2 Yb1 Se1 Cd1 85.83(3) 3_566 .
N2 Yb1 Se1 Yb2 100.9(2) . .
N1 Yb1 Se1 Yb2 -173.30(18) . .
Se3 Yb1 Se1 Yb2 102.0(3) 3_566 .
Se2 Yb1 Se1 Yb2 -85.04(3) . .
Se2 Yb1 Se1 Yb2 6.38(3) 3_566 .
Se5 Cd1 Se2 Yb1 -124.65(4) . .
Se3 Cd1 Se2 Yb1 99.10(3) . .
Se1 Cd1 Se2 Yb1 -5.71(3) . .
Se5 Cd1 Se2 Yb1 145.83(4) . 3_566
Se3 Cd1 Se2 Yb1 9.59(3) . 3_566
Se1 Cd1 Se2 Yb1 -95.22(3) . 3_566
Se5 Cd1 Se2 Yb2 -160.58(18) . 3_566
Se3 Cd1 Se2 Yb2 63.18(19) . 3_566
Se1 Cd1 Se2 Yb2 -41.6(2) . 3_566
N2 Yb1 Se2 Cd1 119.2(18) . .
N1 Yb1 Se2 Cd1 95.71(19) . .
Se3 Yb1 Se2 Cd1 -175.28(3) 3_566 .
Se1 Yb1 Se2 Cd1 5.41(3) . .
Se2 Yb1 Se2 Cd1 -83.02(3) 3_566 .
N2 Yb1 Se2 Yb1 -157.8(18) . 3_566
N1 Yb1 Se2 Yb1 178.73(19) . 3_566
Se3 Yb1 Se2 Yb1 -92.27(3) 3_566 3_566
Se1 Yb1 Se2 Yb1 88.43(3) . 3_566
Se2 Yb1 Se2 Yb1 0.0 3_566 3_566
N2 Yb1 Se2 Yb2 -67.8(18) . 3_566
N1 Yb1 Se2 Yb2 -91.26(19) . 3_566
Se3 Yb1 Se2 Yb2 -2.25(3) 3_566 3_566
Se1 Yb1 Se2 Yb2 178.44(3) . 3_566
Se2 Yb1 Se2 Yb2 90.02(3) 3_566 3_566
Se5 Cd1 Se3 Yb1 -130.77(5) . 3_566
Se1 Cd1 Se3 Yb1 91.70(3) . 3_566
Se2 Cd1 Se3 Yb1 -9.69(3) . 3_566
Se5 Cd1 Se3 Yb2 137.52(5) . .
Se1 Cd1 Se3 Yb2 0.00(3) . .
Se2 Cd1 Se3 Yb2 -101.39(3) . .
N4 Yb2 Se3 Cd1 172.89(19) . .
N3 Yb2 Se3 Cd1 146(2) . .
Se4B Yb2 Se3 Cd1 -77.8(6) . .
Se1 Yb2 Se3 Cd1 0.00(3) . .
Se4 Yb2 Se3 Cd1 -93.30(4) . .
Se2 Yb2 Se3 Cd1 88.44(3) 3_566 .
N4 Yb2 Se3 Yb1 86.72(19) . 3_566
N3 Yb2 Se3 Yb1 60(2) . 3_566
Se4B Yb2 Se3 Yb1 -163.9(6) . 3_566
Se1 Yb2 Se3 Yb1 -86.16(3) . 3_566
Se4 Yb2 Se3 Yb1 -179.47(4) . 3_566
Se2 Yb2 Se3 Yb1 2.27(3) 3_566 3_566
N2 Yb1 N1 C5 -58.6(8) . .
Se3 Yb1 N1 C5 28.6(7) 3_566 .
Se1 Yb1 N1 C5 -145.8(7) . .
Se2 Yb1 N1 C5 118.8(7) . .
Se2 Yb1 N1 C5 -160(8) 3_566 .
N2 Yb1 N1 C1 129.1(7) . .
Se3 Yb1 N1 C1 -143.7(7) 3_566 .
Se1 Yb1 N1 C1 41.9(7) . .
Se2 Yb1 N1 C1 -53.5(7) . .
Se2 Yb1 N1 C1 28(9) 3_566 .
C5 N1 C1 C2 -0.2(14) . .
Yb1 N1 C1 C2 172.5(8) . .
N1 C1 C2 C3 -1.4(16) . .
C1 C2 C3 C4 2.6(17) . .
C2 C3 C4 C5 -2.0(18) . .
C1 N1 C5 C4 0.9(15) . .
Yb1 N1 C5 C4 -171.7(8) . .
C3 C4 C5 N1 0.2(18) . .
N1 Yb1 N2 C10 144.0(8) . .
Se3 Yb1 N2 C10 54.8(8) 3_566 .
Se1 Yb1 N2 C10 -125.3(8) . .
Se2 Yb1 N2 C10 120.5(17) . .
Se2 Yb1 N2 C10 -37.2(8) 3_566 .
N1 Yb1 N2 C6 -40.4(8) . .
Se3 Yb1 N2 C6 -129.6(8) 3_566 .
Se1 Yb1 N2 C6 50.3(8) . .
Se2 Yb1 N2 C6 -64(2) . .
Se2 Yb1 N2 C6 138.3(8) 3_566 .
C10 N2 C6 C7 -0.3(16) . .
Yb1 N2 C6 C7 -176.1(8) . .
N2 C6 C7 C8 1.7(17) . .
C6 C7 C8 C9 -1.2(17) . .
C7 C8 C9 C10 -0.5(17) . .
C6 N2 C10 C9 -1.6(16) . .
Yb1 N2 C10 C9 174.2(8) . .
C8 C9 C10 N2 2.0(18) . .
N4 Yb2 N3 C11 -78.8(8) . .
Se4B Yb2 N3 C11 172.0(10) . .
Se1 Yb2 N3 C11 94.5(8) . .
Se3 Yb2 N3 C11 -51(3) . .
Se4 Yb2 N3 C11 -172.5(8) . .
Se2 Yb2 N3 C11 5.8(8) 3_566 .
N4 Yb2 N3 C15 109.8(8) . .
Se4B Yb2 N3 C15 0.7(10) . .
Se1 Yb2 N3 C15 -76.9(8) . .
Se3 Yb2 N3 C15 137(2) . .
Se4 Yb2 N3 C15 16.1(8) . .
Se2 Yb2 N3 C15 -165.5(8) 3_566 .
C15 N3 C11 C12 0.0(16) . .
Yb2 N3 C11 C12 -171.6(8) . .
N3 C11 C12 C13 2.0(17) . .
C11 C12 C13 C14 -4.1(18) . .
C12 C13 C14 C15 4(2) . .
C11 N3 C15 C14 0.1(18) . .
Yb2 N3 C15 C14 172.4(10) . .
C13 C14 C15 N3 -2(2) . .
N3 Yb2 N4 C16 44.1(9) . .
Se4B Yb2 N4 C16 135.3(10) . .
Se1 Yb2 N4 C16 3.4(18) . .
Se3 Yb2 N4 C16 -133.6(9) . .
Se4 Yb2 N4 C16 134.4(9) . .
Se2 Yb2 N4 C16 -44.1(9) 3_566 .
N3 Yb2 N4 C20 -133.6(7) . .
Se4B Yb2 N4 C20 -42.4(9) . .
Se1 Yb2 N4 C20 -174.4(7) . .
Se3 Yb2 N4 C20 48.7(7) . .
Se4 Yb2 N4 C20 -43.3(7) . .
Se2 Yb2 N4 C20 138.2(7) 3_566 .
C20 N4 C16 C17 3.6(17) . .
Yb2 N4 C16 C17 -174.1(11) . .
N4 C16 C17 C18 -2(2) . .
C16 C17 C18 C19 2(3) . .
C17 C18 C19 C20 -4(2) . .
C18 C19 C20 N4 6.8(19) . .
C16 N4 C20 C19 -6.3(15) . .
Yb2 N4 C20 C19 171.7(9) . .
N4 Yb2 Se4 C21 -7.5(4) . .
N3 Yb2 Se4 C21 77.4(4) . .
Se4B Yb2 Se4 C21 175.6(18) . .
Se1 Yb2 Se4 C21 164.7(3) . .
Se3 Yb2 Se4 C21 -98.3(3) . .
Se2 Yb2 Se4 C21 31.4(10) 3_566 .
Yb2 Se4 C21 C22 -70.9(9) . .
Yb2 Se4 C21 C26 108.8(9) . .
C26 C21 C22 C23 1.8(18) . .
Se4 C21 C22 C23 -178.5(10) . .
C21 C22 C23 C24 -1(2) . .
C22 C23 C24 C25 -2(2) . .
C23 C24 C25 C26 4(2) . .
C22 C21 C26 C25 0.0(19) . .
Se4 C21 C26 C25 -179.7(11) . .
C24 C25 C26 C21 -3(2) . .
N4 Yb2 Se4B Se6B 34.0(11) . .
N3 Yb2 Se4B Se6B 119.5(9) . .
Se1 Yb2 Se4B Se6B -153.9(10) . .
Se3 Yb2 Se4B Se6B -57.0(9) . .
Se4 Yb2 Se4B Se6B 37.2(14) . .
Se2 Yb2 Se4B Se6B -148.3(15) 3_566 .
Yb2 Se4B Se6B C21B -83(6) . .
Se4B Se6B C21B C22B -7(16) . .
Se4B Se6B C21B C26B 163(9) . .
C26B C21B C22B C23B 0.0 . .
Se6B C21B C22B C23B 170(16) . .
C21B C22B C23B C24B 0.0 . .
C22B C23B C24B C25B 0.0 . .
C23B C24B C25B C26B 0.0 . .
C24B C25B C26B C21B 0.0 . .
C22B C21B C26B C25B 0.0 . .
Se6B C21B C26B C25B -171(14) . .
Se3 Cd1 Se5 C27 87.4(4) . .
Se1 Cd1 Se5 C27 -138.5(4) . .
Se2 Cd1 Se5 C27 -29.0(4) . .
Cd1 Se5 C27 C28 -77.4(8) . .
Cd1 Se5 C27 C32 106.3(7) . .
C32 C27 C28 C29 -0.4(16) . .
Se5 C27 C28 C29 -176.7(9) . .
C27 C28 C29 C30 0.3(18) . .
C28 C29 C30 C31 -0.1(18) . .
C29 C30 C31 C32 -0.1(18) . .
C30 C31 C32 C27 0.0(17) . .
C28 C27 C32 C31 0.2(15) . .
Se5 C27 C32 C31 176.7(8) . .
